data_2013874
loop_
_publ_author_name
'Low, John N.'
'Cobo, Justo'
'Cisneros, Carlos'
'Quiroga, Jairo'
'Glidewell, Christopher'

_publ_section_title
;Racemic
 5-(4-chlorophenyl)-2-methoxyindeno[1',2':2,3]pyrido[5,6-<i>d</i>]pyrimidine-4,6(3<i>H</i>,5<i>H</i>)-dione--dimethylformamide
 (1/1) and
 (5<i>RS</i>,5a<i>S</i><i>R</i>,10b<i>SR</i>)-10b-hydroxy-2-methoxy-5-(4-methoxyphenyl)-5a,10b-dihydroindeno[1',2':2,3]pyrido[5,6-<i>d</i>]pyrimidine-4,6(3<i>H</i>,5<i>H</i>)-dione--dimethylformamide
 (1/1): chains of rings generated by N---H&#x00B7;&#x00B7;&#x00B7;O and
 C---H&#x00B7;&#x00B7;&#x00B7;\p(arene) hydrogen bonds
;
_journal_issue 3
_journal_name_full 'Acta Crystallographica Section C'
_journal_page_first o186
_journal_page_last o190
_journal_paper_doi 10.1107/S0108270104001489
_journal_volume 60
_journal_year 2004
_chemical_formula_iupac 'C21 H14 Cl N3 O3, C3 H7 N O'
_chemical_formula_moiety 'C21 H14 Cl N3 O3, C3 H7 N O'
_chemical_formula_sum 'C24 H21 Cl N4 O4'
_chemical_formula_weight 464.90
_chemical_name_systematic
;
5-(4-Chlorophenyl)-2-methoxyindeno[1',2':2,3]pyrido[5,6-d]pyrimidine-
4,6(3H,5H)-dione--dimethylformamide (1/1)
;
_space_group_IT_number 14
_symmetry_cell_setting monoclinic
_symmetry_space_group_name_Hall '-P 2ybc'
_symmetry_space_group_name_H-M 'P 1 21/c 1'
_atom_sites_solution_hydrogens geom
_atom_sites_solution_primary direct
_atom_sites_solution_secondary difmap
_cell_angle_alpha 90.00
_cell_angle_beta 108.523(4)
_cell_angle_gamma 90.00
_cell_formula_units_Z 4
_cell_length_a 10.6850(6)
_cell_length_b 17.6182(12)
_cell_length_c 12.3774(8)
_cell_measurement_reflns_used 4182
_cell_measurement_temperature 120(2)
_cell_measurement_theta_max 25.71
_cell_measurement_theta_min 3.06
_cell_volume 2209.3(2)
_computing_cell_refinement 'DENZO--SMN (Otwinowski & Minor, 1997)'
_computing_data_collection 'KappaCCD Server Software (Nonius, 1997)'
_computing_data_reduction DENZO--SMN
_computing_molecular_graphics 'PLATON (Spek, 2003)'
_computing_publication_material 'SHELXL97 and PRPKAPPA (Ferguson, 1999)'
_computing_structure_refinement 'SHELXL97 (Sheldrick, 1997)'
_computing_structure_solution 'OSCAIL (MCardle, 2003) and SHELXS97 (Sheldrick, 1997)'
_diffrn_ambient_temperature 120(2)
_diffrn_measured_fraction_theta_full 0.997
_diffrn_measured_fraction_theta_max 0.993
_diffrn_measurement_device_type 'Nonius KappaCCD'
_diffrn_measurement_method '\f scans, and \w scans with \k offsets'
_diffrn_radiation_monochromator graphite
_diffrn_radiation_source 'rotating anode'
_diffrn_radiation_type 'Mo K\a'
_diffrn_radiation_wavelength 0.71073
_diffrn_reflns_av_R_equivalents 0.1227
_diffrn_reflns_av_sigmaI/netI 0.1695
_diffrn_reflns_limit_h_max 13
_diffrn_reflns_limit_h_min -13
_diffrn_reflns_limit_k_max 21
_diffrn_reflns_limit_k_min -21
_diffrn_reflns_limit_l_max 14
_diffrn_reflns_limit_l_min -15
_diffrn_reflns_number 8314
_diffrn_reflns_theta_full 25.00
_diffrn_reflns_theta_max 25.71
_diffrn_reflns_theta_min 3.06
_diffrn_standards_decay_% negligible
_exptl_absorpt_coefficient_mu 0.213
_exptl_absorpt_correction_T_max 0.996
_exptl_absorpt_correction_T_min 0.977
_exptl_absorpt_correction_type multi-scan
_exptl_absorpt_process_details '(SORTAV; Blessing, 1995, 1997)'
_exptl_crystal_colour orange
_exptl_crystal_density_diffrn 1.398
_exptl_crystal_density_method 'not measured'
_exptl_crystal_description block
_exptl_crystal_F_000 968
_exptl_crystal_size_max 0.08
_exptl_crystal_size_mid 0.04
_exptl_crystal_size_min 0.02
_refine_diff_density_max 0.270
_refine_diff_density_min -0.292
_refine_ls_extinction_coef 0.0104(12)
_refine_ls_extinction_expression Fc^*^=kFc[1+0.001xFc^2^\l^3^/sin(2\q)]^-1/4^
_refine_ls_extinction_method SHELXL97
_refine_ls_goodness_of_fit_ref 0.960
_refine_ls_hydrogen_treatment constr
_refine_ls_matrix_type full
_refine_ls_number_parameters 302
_refine_ls_number_reflns 4182
_refine_ls_number_restraints 0
_refine_ls_restrained_S_all 0.960
_refine_ls_R_factor_all 0.1558
_refine_ls_R_factor_gt 0.0694
_refine_ls_shift/su_max 0.001
_refine_ls_shift/su_mean 0.000
_refine_ls_structure_factor_coef Fsqd
_refine_ls_weighting_details 'w=1/[\s^2^(Fo^2^)+(0.0439P)^2^] where P=(Fo^2^+2Fc^2^)/3'
_refine_ls_weighting_scheme calc
_refine_ls_wR_factor_gt 0.1272
_refine_ls_wR_factor_ref 0.1567
_reflns_number_gt 2135
_reflns_number_total 4182
_reflns_threshold_expression I>2\s(I)
_cod_data_source_file sk1698.cif
_cod_data_source_block I
_cod_depositor_comments
;
The following automatic conversions were performed:

'_exptl_absorpt_correction_type' value 'Multi-scan' changed to
'multi-scan' according to
/home/saulius/struct/CIF-dictionaries/cif_core.dic dictionary named
'cif_core.dic' version 2.4.1 from 2010-06-29.

Automatic conversion script
Id: cif_fix_values 1715 2011-07-08 13:25:40Z adriana 
;
_cod_original_sg_symbol_H-M 'P 21/c'
_cod_database_code 2013874
_cod_database_fobs_code 2013874

loop_
_symmetry_equiv_pos_as_xyz
'x, y, z'
'x, -y+1/2, z+1/2'
'-x, -y, -z'
'-x, y-1/2, -z-1/2'

loop_
_atom_site_label
_atom_site_fract_x
_atom_site_fract_y
_atom_site_fract_z
_atom_site_U_iso_or_equiv
_atom_site_adp_type
_atom_site_calc_flag
_atom_site_refinement_flags
_atom_site_occupancy
_atom_site_disorder_assembly
_atom_site_disorder_group
_atom_site_type_symbol
N1 0.2308(3) 0.59710(19) 0.6334(2) 0.0251(8) Uani d . 1 . . N
C2 0.3516(4) 0.5767(2) 0.6470(3) 0.0263(10) Uani d . 1 . . C
O2 0.4492(3) 0.58682(17) 0.7444(2) 0.0312(7) Uani d . 1 . . O
N3 0.3929(3) 0.54392(19) 0.5654(2) 0.0252(8) Uani d . 1 . . N
C4 0.3057(4) 0.5280(2) 0.4575(3) 0.0261(10) Uani d . 1 . . C
O4 0.3468(3) 0.49354(16) 0.3872(2) 0.0275(7) Uani d . 1 . . O
C4A 0.1736(4) 0.5525(2) 0.4375(3) 0.0248(10) Uani d . 1 . . C
C5A -0.0583(4) 0.5654(2) 0.3225(3) 0.0256(10) Uani d . 1 . . C
C5 0.0748(4) 0.5418(2) 0.3174(3) 0.0254(10) Uani d . 1 . . C
C6A -0.2874(4) 0.5921(2) 0.2800(3) 0.0276(10) Uani d . 1 . . C
C6 -0.1859(4) 0.5588(2) 0.2319(3) 0.0290(10) Uani d . 1 . . C
O6 -0.2077(3) 0.53225(17) 0.1356(2) 0.0341(8) Uani d . 1 . . O
C7 -0.4226(4) 0.6002(3) 0.2331(3) 0.0314(11) Uani d . 1 . . C
C8 -0.4908(4) 0.6319(3) 0.3018(3) 0.0347(11) Uani d . 1 . . C
C9 -0.4261(4) 0.6547(2) 0.4124(3) 0.0319(11) Uani d . 1 . . C
C10 -0.2888(4) 0.6461(2) 0.4594(3) 0.0285(10) Uani d . 1 . . C
C10A -0.2216(4) 0.6147(2) 0.3923(3) 0.0266(10) Uani d . 1 . . C
C10B -0.0795(4) 0.5971(2) 0.4155(3) 0.0253(10) Uani d . 1 . . C
N11 0.0159(3) 0.60870(19) 0.5154(2) 0.0253(8) Uani d . 1 . . N
C11A 0.1426(4) 0.5850(2) 0.5271(3) 0.0234(9) Uani d . 1 . . C
C21 0.4133(4) 0.6235(3) 0.8348(3) 0.0401(12) Uani d . 1 . . C
C31 -0.0594(5) 0.6568(3) 0.7996(3) 0.0339(11) Uani d . 1 . . C
N32 -0.1610(4) 0.6705(2) 0.8357(3) 0.0328(9) Uani d . 1 . . N
O31 -0.0576(3) 0.66900(17) 0.7009(2) 0.0330(8) Uani d . 1 . . O
C33 -0.1596(5) 0.6509(3) 0.9509(3) 0.0417(13) Uani d . 1 . . C
C34 -0.2831(4) 0.6992(3) 0.7556(3) 0.0366(12) Uani d . 1 . . C
C51 0.1183(4) 0.5884(2) 0.2314(3) 0.0247(10) Uani d . 1 . . C
C52 0.1173(4) 0.6671(2) 0.2353(3) 0.0251(10) Uani d . 1 . . C
C53 0.1629(4) 0.7113(2) 0.1626(3) 0.0273(10) Uani d . 1 . . C
C54 0.2087(4) 0.6738(2) 0.0840(3) 0.0275(10) Uani d . 1 . . C
Cl54 0.27146(12) 0.72919(7) -0.00552(9) 0.0397(4) Uani d . 1 . . Cl
C55 0.2089(4) 0.5961(2) 0.0757(3) 0.0280(10) Uani d . 1 . . C
C56 0.1630(4) 0.5535(3) 0.1503(3) 0.0282(10) Uani d . 1 . . C
H21A 0.3777 0.6741 0.8097 0.060 Uiso calc R 1 . . H
H21B 0.4916 0.6282 0.9023 0.060 Uiso calc R 1 . . H
H21C 0.3463 0.5930 0.8536 0.060 Uiso calc R 1 . . H
H3 0.4769 0.5324 0.5808 0.030 Uiso calc R 1 . . H
H5 0.0718 0.4869 0.2962 0.030 Uiso calc R 1 . . H
H52 0.0846 0.6915 0.2893 0.030 Uiso calc R 1 . . H
H53 0.1626 0.7652 0.1665 0.033 Uiso calc R 1 . . H
H55 0.2398 0.5719 0.0204 0.034 Uiso calc R 1 . . H
H56 0.1623 0.4997 0.1454 0.034 Uiso calc R 1 . . H
H7 -0.4676 0.5848 0.1570 0.038 Uiso calc R 1 . . H
H8 -0.5838 0.6379 0.2717 0.042 Uiso calc R 1 . . H
H9 -0.4749 0.6763 0.4569 0.038 Uiso calc R 1 . . H
H10 -0.2436 0.6616 0.5353 0.034 Uiso calc R 1 . . H
H11 -0.0022 0.6310 0.5723 0.030 Uiso calc R 1 . . H
H31 0.0179 0.6361 0.8528 0.051 Uiso calc R 1 . . H
H33A -0.0755 0.6265 0.9920 0.063 Uiso calc R 1 . . H
H33B -0.2324 0.6160 0.9466 0.063 Uiso calc R 1 . . H
H33C -0.1700 0.6971 0.9913 0.063 Uiso calc R 1 . . H
H34A -0.2626 0.7330 0.7007 0.055 Uiso calc R 1 . . H
H34B -0.3325 0.7272 0.7972 0.055 Uiso calc R 1 . . H
H34C -0.3365 0.6565 0.7151 0.055 Uiso calc R 1 . . H

loop_
_atom_site_aniso_label
_atom_site_aniso_U_11
_atom_site_aniso_U_22
_atom_site_aniso_U_33
_atom_site_aniso_U_12
_atom_site_aniso_U_13
_atom_site_aniso_U_23
N1 0.024(2) 0.027(2) 0.0223(17) -0.0003(17) 0.0057(16) -0.0023(15)
C2 0.029(3) 0.026(3) 0.026(2) -0.004(2) 0.011(2) -0.0014(18)
O2 0.0261(18) 0.040(2) 0.0261(15) 0.0017(14) 0.0064(14) -0.0053(13)
N3 0.022(2) 0.029(2) 0.0271(18) 0.0037(16) 0.0119(16) 0.0007(15)
C4 0.029(3) 0.023(2) 0.026(2) -0.003(2) 0.008(2) 0.0015(19)
O4 0.0287(18) 0.0292(18) 0.0254(14) 0.0004(14) 0.0096(13) -0.0011(13)
C4A 0.029(3) 0.024(2) 0.024(2) 0.000(2) 0.0119(19) 0.0006(18)
C5A 0.028(3) 0.030(3) 0.019(2) 0.000(2) 0.0081(19) 0.0047(18)
C5 0.028(2) 0.026(2) 0.022(2) 0.002(2) 0.0069(18) -0.0029(18)
C6A 0.031(3) 0.029(3) 0.026(2) -0.003(2) 0.013(2) 0.0020(19)
C6 0.036(3) 0.027(3) 0.025(2) -0.009(2) 0.011(2) -0.001(2)
O6 0.0360(19) 0.039(2) 0.0272(16) -0.0048(15) 0.0104(14) -0.0037(14)
C7 0.031(3) 0.036(3) 0.024(2) -0.004(2) 0.004(2) 0.002(2)
C8 0.025(3) 0.039(3) 0.037(2) 0.003(2) 0.007(2) 0.010(2)
C9 0.027(3) 0.035(3) 0.036(2) 0.003(2) 0.013(2) 0.005(2)
C10 0.029(3) 0.026(3) 0.031(2) -0.001(2) 0.010(2) 0.0028(19)
C10A 0.025(2) 0.026(2) 0.031(2) -0.002(2) 0.012(2) 0.0018(19)
C10B 0.030(3) 0.019(2) 0.026(2) -0.002(2) 0.007(2) 0.0020(18)
N11 0.025(2) 0.028(2) 0.0222(17) 0.0051(17) 0.0067(16) 0.0004(15)
C11A 0.024(2) 0.021(2) 0.025(2) -0.0017(19) 0.0074(19) -0.0003(18)
C21 0.037(3) 0.059(3) 0.026(2) -0.006(3) 0.013(2) -0.017(2)
C31 0.034(3) 0.036(3) 0.029(2) -0.003(2) 0.007(2) -0.007(2)
N32 0.038(2) 0.035(2) 0.0270(18) 0.0039(19) 0.0117(18) 0.0005(17)
O31 0.0353(19) 0.0374(19) 0.0277(15) -0.0038(15) 0.0118(14) -0.0059(14)
C33 0.054(3) 0.040(3) 0.036(2) 0.004(3) 0.021(2) 0.003(2)
C34 0.034(3) 0.044(3) 0.032(2) 0.000(2) 0.011(2) -0.005(2)
C51 0.027(2) 0.021(2) 0.026(2) 0.000(2) 0.0089(19) -0.0024(18)
C52 0.025(2) 0.028(3) 0.025(2) 0.000(2) 0.0106(18) -0.0059(19)
C53 0.026(2) 0.025(3) 0.029(2) 0.003(2) 0.0061(19) 0.0016(19)
C54 0.028(3) 0.032(3) 0.021(2) 0.000(2) 0.0063(19) 0.0040(19)
Cl54 0.0538(8) 0.0369(7) 0.0365(6) -0.0006(6) 0.0258(6) 0.0060(5)
C55 0.028(3) 0.032(3) 0.023(2) 0.007(2) 0.0073(19) -0.0018(19)
C56 0.034(3) 0.029(3) 0.021(2) 0.004(2) 0.0074(19) -0.0020(19)

loop_
_atom_type_symbol
_atom_type_description
_atom_type_scat_dispersion_real
_atom_type_scat_dispersion_imag
_atom_type_scat_source
C C 0.0033 0.0016 'International Tables Vol C Tables 4.2.6.8 and 6.1.1.4'
H H 0.0000 0.0000 'International Tables Vol C Tables 4.2.6.8 and 6.1.1.4'
Cl Cl 0.1484 0.1585 'International Tables Vol C Tables 4.2.6.8 and 6.1.1.4'
N N 0.0061 0.0033 'International Tables Vol C Tables 4.2.6.8 and 6.1.1.4'
O O 0.0106 0.0060 'International Tables Vol C Tables 4.2.6.8 and 6.1.1.4'

loop_
_geom_angle_atom_site_label_1
_geom_angle_atom_site_label_2
_geom_angle_atom_site_label_3
_geom_angle
_geom_angle_publ_flag
C2 N1 C11A 115.7(3) no
N1 C2 O2 122.7(3) no
N1 C2 N3 124.5(4) no
O2 C2 N3 112.7(4) no
C2 O2 C21 115.9(3) no
O2 C21 H21A 109.5 no
O2 C21 H21B 109.5 no
H21A C21 H21B 109.5 no
O2 C21 H21C 109.5 no
H21A C21 H21C 109.5 no
H21B C21 H21C 109.5 no
C2 N3 C4 121.6(4) no
C2 N3 H3 119.2 no
C4 N3 H3 119.2 no
O4 C4 N3 119.3(4) no
O4 C4 C4A 125.1(4) no
N3 C4 C4A 115.6(3) no
C11A C4A C4 117.7(4) no
C11A C4A C5 124.2(4) no
C4 C4A C5 118.1(3) no
C10B C5A C6 108.4(4) no
C10B C5A C5 124.2(4) no
C6 C5A C5 127.4(3) no
C5A C5 C51 112.4(3) no
C5A C5 C4A 107.1(3) no
C51 C5 C4A 109.9(3) no
C5A C5 H5 109.1 no
C51 C5 H5 109.1 no
C4A C5 H5 109.1 no
C56 C51 C52 118.5(4) no
C56 C51 C5 121.1(4) no
C52 C51 C5 120.3(3) no
C51 C52 C53 121.9(4) no
C51 C52 H52 119.0 no
C53 C52 H52 119.0 no
C54 C53 C52 117.5(4) no
C54 C53 H53 121.3 no
C52 C53 H53 121.3 no
C55 C54 C53 122.5(4) no
C55 C54 Cl54 119.7(3) no
C53 C54 Cl54 117.9(3) no
C54 C55 C56 118.6(4) no
C54 C55 H55 120.7 no
C56 C55 H55 120.7 no
C51 C56 C55 121.0(4) no
C51 C56 H56 119.5 no
C55 C56 H56 119.5 no
C7 C6A C10A 121.1(4) no
C7 C6A C6 131.2(4) no
C10A C6A C6 107.7(4) no
O6 C6 C5A 127.8(4) no
O6 C6 C6A 126.2(4) no
C5A C6 C6A 106.0(3) no
C6A C7 C8 117.5(4) no
C6A C7 H7 121.3 no
C8 C7 H7 121.3 no
C9 C8 C7 121.6(4) no
C9 C8 H8 119.2 no
C7 C8 H8 119.2 no
C8 C9 C10 120.4(4) no
C8 C9 H9 119.8 no
C10 C9 H9 119.8 no
C10A C10 C9 118.1(4) no
C10A C10 H10 121.0 no
C9 C10 H10 121.0 no
C10 C10A C6A 121.3(4) no
C10 C10A C10B 131.7(4) no
C6A C10A C10B 107.0(3) no
N11 C10B C5A 124.0(4) no
N11 C10B C10A 125.1(3) no
C5A C10B C10A 110.9(4) no
C10B N11 C11A 118.8(3) no
C10B N11 H11 120.6 no
C11A N11 H11 120.6 no
N1 C11A C4A 124.7(4) no
N1 C11A N11 113.9(3) no
C4A C11A N11 121.3(4) no
O31 C31 N32 124.8(4) no
O31 C31 H31 117.6 no
N32 C31 H31 117.6 no
C31 N32 C34 119.3(3) no
C31 N32 C33 122.1(4) no
C34 N32 C33 118.3(4) no
N32 C33 H33A 109.5 no
N32 C33 H33B 109.5 no
H33A C33 H33B 109.5 no
N32 C33 H33C 109.5 no
H33A C33 H33C 109.5 no
H33B C33 H33C 109.5 no
N32 C34 H34A 109.5 no
N32 C34 H34B 109.5 no
H34A C34 H34B 109.5 no
N32 C34 H34C 109.5 no
H34A C34 H34C 109.5 no
H34B C34 H34C 109.5 no

loop_
_geom_bond_atom_site_label_1
_geom_bond_atom_site_label_2
_geom_bond_site_symmetry_2
_geom_bond_distance
_geom_bond_publ_flag
N1 C2 . 1.299(5) no
N1 C11A . 1.370(5) no
C2 O2 . 1.332(4) no
C2 N3 . 1.353(5) no
O2 C21 . 1.445(4) no
C21 H21A . 0.98 no
C21 H21B . 0.98 no
C21 H21C . 0.98 no
N3 C4 . 1.392(5) no
N3 H3 . 0.88 no
C4 O4 . 1.250(4) no
C4 C4A . 1.420(5) no
C4A C11A . 1.378(5) no
C4A C5 . 1.537(5) no
C5A C10B . 1.361(5) no
C5A C6 . 1.469(6) no
C5A C5 . 1.502(5) no
C5 C51 . 1.529(5) no
C5 H5 . 1.00 no
C51 C56 . 1.385(5) no
C51 C52 . 1.388(5) no
C52 C53 . 1.390(5) no
C52 H52 . 0.95 no
C53 C54 . 1.387(5) no
C53 H53 . 0.95 no
C54 C55 . 1.373(6) no
C54 Cl54 . 1.761(4) no
C55 C56 . 1.395(5) no
C55 H55 . 0.95 no
C56 H56 . 0.95 no
C6A C7 . 1.383(6) no
C6A C10A . 1.401(5) no
C6A C6 . 1.512(6) no
C6 O6 . 1.232(4) no
C7 C8 . 1.400(6) no
C7 H7 . 0.95 no
C8 C9 . 1.383(5) no
C8 H8 . 0.95 no
C9 C10 . 1.404(6) no
C9 H9 . 0.95 no
C10 C10A . 1.374(5) no
C10 H10 . 0.95 no
C10A C10B . 1.486(6) no
C10B N11 . 1.345(5) no
N11 C11A . 1.380(5) no
N11 H11 . 0.88 no
C31 O31 . 1.247(4) no
C31 N32 . 1.320(5) no
C31 H31 . 0.95 no
N32 C34 . 1.455(5) no
N32 C33 . 1.463(5) no
C33 H33A . 0.98 no
C33 H33B . 0.98 no
C33 H33C . 0.98 no
C34 H34A . 0.98 no
C34 H34B . 0.98 no
C34 H34C . 0.98 no

loop_
_geom_hbond_atom_site_label_D
_geom_hbond_atom_site_label_H
_geom_hbond_atom_site_label_A
_geom_hbond_site_symmetry_A
_geom_hbond_distance_DH
_geom_hbond_distance_HA
_geom_hbond_distance_DA
_geom_hbond_angle_DHA
_geom_hbond_publ_flag
N3 H3 O4 3_666 0.88 1.85 2.735(4) 179 y
N11 H11 O31 . 0.88 1.98 2.857(4) 172 y
C8 H8 Cg1 1_455 0.95 2.63 3.561(5) 167 y

loop_
_geom_torsion_atom_site_label_1
_geom_torsion_atom_site_label_2
_geom_torsion_atom_site_label_3
_geom_torsion_atom_site_label_4
_geom_torsion
_geom_torsion_publ_flag
C11A N1 C2 O2 178.0(4) no
C11A N1 C2 N3 -1.3(6) no
N1 C2 O2 C21 -1.0(6) no
N3 C2 O2 C21 178.4(4) no
N1 C2 N3 C4 -1.1(6) no
O2 C2 N3 C4 179.6(3) no
C2 N3 C4 O4 -175.6(4) no
C2 N3 C4 C4A 3.6(5) no
O4 C4 C4A C11A 175.4(4) no
N3 C4 C4A C11A -3.8(5) no
O4 C4 C4A C5 -5.2(6) no
N3 C4 C4A C5 175.7(3) no
C10B C5A C5 C51 -115.0(4) no
C6 C5A C5 C51 65.3(5) no
C10B C5A C5 C4A 5.8(5) no
C6 C5A C5 C4A -173.9(4) no
C11A C4A C5 C5A -5.7(5) no
C4 C4A C5 C5A 174.9(4) no
C11A C4A C5 C51 116.7(4) no
C4 C4A C5 C51 -62.7(5) no
C5A C5 C51 C56 -129.6(4) no
C4A C5 C51 C56 111.1(4) no
C5A C5 C51 C52 52.2(5) no
C4A C5 C51 C52 -67.0(5) no
C56 C51 C52 C53 -1.7(6) no
C5 C51 C52 C53 176.5(4) no
C51 C52 C53 C54 0.6(6) no
C52 C53 C54 C55 0.7(6) no
C52 C53 C54 Cl54 -178.0(3) no
C53 C54 C55 C56 -0.9(6) no
Cl54 C54 C55 C56 177.8(3) no
C52 C51 C56 C55 1.5(6) no
C5 C51 C56 C55 -176.7(4) no
C54 C55 C56 C51 -0.2(6) no
C10B C5A C6 O6 -179.0(4) no
C5 C5A C6 O6 0.7(7) no
C10B C5A C6 C6A 1.3(5) no
C5 C5A C6 C6A -178.9(4) no
C7 C6A C6 O6 1.0(7) no
C10A C6A C6 O6 179.1(4) no
C7 C6A C6 C5A -179.4(4) no
C10A C6A C6 C5A -1.2(4) no
C10A C6A C7 C8 0.2(6) no
C6 C6A C7 C8 178.2(4) no
C6A C7 C8 C9 0.2(6) no
C7 C8 C9 C10 -0.3(6) no
C8 C9 C10 C10A 0.0(6) no
C9 C10 C10A C6A 0.4(6) no
C9 C10 C10A C10B -179.1(4) no
C7 C6A C10A C10 -0.5(6) no
C6 C6A C10A C10 -178.9(4) no
C7 C6A C10A C10B 179.1(4) no
C6 C6A C10A C10B 0.7(4) no
C6 C5A C10B N11 177.5(4) no
C5 C5A C10B N11 -2.3(7) no
C6 C5A C10B C10A -0.9(5) no
C5 C5A C10B C10A 179.3(4) no
C10 C10A C10B N11 1.3(7) no
C6A C10A C10B N11 -178.3(4) no
C10 C10A C10B C5A 179.7(4) no
C6A C10A C10B C5A 0.1(5) no
C5A C10B N11 C11A -2.4(6) no
C10A C10B N11 C11A 175.8(4) no
C2 N1 C11A C4A 0.9(6) no
C2 N1 C11A N11 -178.9(3) no
C4 C4A C11A N1 1.7(6) no
C5 C4A C11A N1 -177.7(4) no
C4 C4A C11A N11 -178.6(4) no
C5 C4A C11A N11 2.1(6) no
C10B N11 C11A N1 -177.8(3) no
C10B N11 C11A C4A 2.5(6) no
O31 C31 N32 C34 2.6(7) no
O31 C31 N32 C33 176.4(4) no
